data_2213181
loop_
_publ_author_name
'Ai-Xi Hu'
'Jian-Yu Zhang'
'Gao Cao'
'Juan-Juan Xu'
'Lin Xia'

_publ_section_title
;
 5,5'-(1,3-Phenylenedimethylene)bis(2-amino-4-<i>tert</i>-butylthiazol-3-ium)
 dibromide monohydrate
;
_journal_coeditor_code BT2340
_journal_issue 5
_journal_name_full 'Acta Crystallographica Section E'
_journal_page_first o2533
_journal_page_last o2533
_journal_paper_doi 10.1107/S1600536807018296
_journal_volume 63
_journal_year 2007
_chemical_formula_moiety 'C22 H32 N4 S2 2+, 2(Br -), H2 O'
_chemical_formula_sum 'C22 H34 Br2 N4 O S2'
_chemical_formula_weight 594.47
_chemical_name_systematic
;
5,5'-(1,3-Phenylenedimethylene)bis(2-amino-4-tert-butylthiazol-3-ium)
dibromide monohydrate
;
_space_group_IT_number 2
_symmetry_cell_setting triclinic
_symmetry_space_group_name_Hall '-P 1'
_symmetry_space_group_name_H-M 'P -1'
_atom_sites_solution_hydrogens geom
_atom_sites_solution_primary direct
_atom_sites_solution_secondary difmap
_audit_creation_method SHELXL97
_cell_angle_alpha 87.7420(10)
_cell_angle_beta 78.0190(10)
_cell_angle_gamma 71.8050(10)
_cell_formula_units_Z 2
_cell_length_a 8.9104(5)
_cell_length_b 9.9136(5)
_cell_length_c 15.8574(8)
_cell_measurement_reflns_used 4865
_cell_measurement_temperature 173(2)
_cell_measurement_theta_max 27.01
_cell_measurement_theta_min 2.46
_cell_volume 1301.24(12)
_computing_cell_refinement 'SAINT-Plus (Bruker, 2003)'
_computing_data_collection 'SMART (Bruker, 2001)'
_computing_data_reduction SAINT-Plus
_computing_molecular_graphics 'SHELXTL (Bruker, 1997)'
_computing_publication_material SHELXTL
_computing_structure_refinement 'SHELXL97 (Sheldrick, 1997)'
_computing_structure_solution 'SHELXS97 (Sheldrick, 1997)'
_diffrn_ambient_temperature 173(2)
_diffrn_measured_fraction_theta_full 0.967
_diffrn_measured_fraction_theta_max 0.967
_diffrn_measurement_device_type 'Bruker SMART 1000 CCD'
_diffrn_measurement_method \w
_diffrn_radiation_monochromator graphite
_diffrn_radiation_source 'fine-focus sealed tube'
_diffrn_radiation_type MoK\a
_diffrn_radiation_wavelength 0.71073
_diffrn_reflns_av_R_equivalents 0.0235
_diffrn_reflns_av_sigmaI/netI 0.0381
_diffrn_reflns_limit_h_max 10
_diffrn_reflns_limit_h_min -10
_diffrn_reflns_limit_k_max 12
_diffrn_reflns_limit_k_min -12
_diffrn_reflns_limit_l_max 19
_diffrn_reflns_limit_l_min -19
_diffrn_reflns_number 9833
_diffrn_reflns_theta_full 26.00
_diffrn_reflns_theta_max 26.00
_diffrn_reflns_theta_min 1.31
_diffrn_standards_number 0
_exptl_absorpt_coefficient_mu 3.297
_exptl_absorpt_correction_T_max 0.5896
_exptl_absorpt_correction_T_min 0.2476
_exptl_absorpt_correction_type multi-scan
_exptl_absorpt_process_details '(SADABS; Sheldrick, 1996)'
_exptl_crystal_colour colourless
_exptl_crystal_density_diffrn 1.517
_exptl_crystal_density_method 'not measured'
_exptl_crystal_description block
_exptl_crystal_F_000 608
_exptl_crystal_size_max 0.48
_exptl_crystal_size_mid 0.38
_exptl_crystal_size_min 0.16
_refine_diff_density_max 0.747
_refine_diff_density_min -0.428
_refine_ls_extinction_method none
_refine_ls_goodness_of_fit_ref 1.100
_refine_ls_hydrogen_treatment mixed
_refine_ls_matrix_type full
_refine_ls_number_parameters 292
_refine_ls_number_reflns 4962
_refine_ls_number_restraints 3
_refine_ls_restrained_S_all 1.100
_refine_ls_R_factor_all 0.0476
_refine_ls_R_factor_gt 0.0304
_refine_ls_shift/su_max 0.001
_refine_ls_shift/su_mean 0.000
_refine_ls_structure_factor_coef Fsqd
_refine_ls_weighting_details 'calc w=1/[\s^2^(Fo^2^)+(0.057P)^2^+1.5162P] where P=(Fo^2^+2Fc^2^)/3'
_refine_ls_weighting_scheme calc
_refine_ls_wR_factor_gt 0.0871
_refine_ls_wR_factor_ref 0.1118
_reflns_number_gt 3929
_reflns_number_total 4962
_reflns_threshold_expression I>2sigma(I)
_cod_data_source_file bt2340.cif
_cod_data_source_block I
_cod_depositor_comments
;
The following automatic conversions were performed:
'_symmetry_cell_setting' value 'Triclinic' changed to 'triclinic'
according to '/home/saulius/struct/CIF-dictionaries/cif_core.dic'
dictionary named 'cif_core.dic' version 2.4.1 from 2010-06-29.

Automatic conversion script
Id: cif_fix_enum 1527 2010-12-29 10:47:43Z saulius 

The following automatic conversions were performed:

'_symmetry_cell_setting' value 'Triclinic' changed to 'triclinic'
according to /home/saulius/struct/CIF-dictionaries/cif_core.dic
dictionary named 'cif_core.dic' version 2.4.1 from 2010-06-29.

Automatic conversion script
Id: cif_fix_values 1715 2011-07-08 13:25:40Z adriana 
;
_cod_database_code 2213181
_cod_database_fobs_code 2213181

loop_
_symmetry_equiv_pos_as_xyz
'x, y, z'
'-x, -y, -z'

loop_
_atom_site_type_symbol
_atom_site_label
_atom_site_fract_x
_atom_site_fract_y
_atom_site_fract_z
_atom_site_U_iso_or_equiv
_atom_site_adp_type
_atom_site_calc_flag
_atom_site_refinement_flags
_atom_site_occupancy
Br Br1 0.25498(5) 1.24569(4) 1.18698(2) 0.02619(12) Uani d . 1
Br Br2 0.55055(6) 0.84294(4) 0.39514(3) 0.03703(14) Uani d . 1
S S1 0.22272(12) 0.85025(10) 0.96410(6) 0.0236(2) Uani d . 1
S S2 0.44511(11) 0.64652(10) 0.72660(6) 0.0206(2) Uani d . 1
C C1 0.2366(4) 0.9915(4) 1.0193(2) 0.0203(8) Uani d . 1
C C2 0.1230(4) 0.8691(4) 1.1295(2) 0.0186(7) Uani d . 1
C C3 0.1364(4) 0.7853(4) 1.0620(2) 0.0202(8) Uani d . 1
C C4 0.0552(4) 0.8669(4) 1.2255(2) 0.0221(8) Uani d . 1
C C5 -0.0800(5) 1.0070(4) 1.2520(3) 0.0324(10) Uani d . 1
H H5A -0.0359 1.0864 1.2405 0.049 Uiso calc R 1
H H5B -0.1266 1.0067 1.3136 0.049 Uiso calc R 1
H H5C -0.1640 1.0174 1.2187 0.049 Uiso calc R 1
C C6 0.1913(5) 0.8533(5) 1.2740(3) 0.0364(10) Uani d . 1
H H6A 0.2746 0.7612 1.2594 0.055 Uiso calc R 1
H H6B 0.1475 0.8603 1.3362 0.055 Uiso calc R 1
H H6C 0.2388 0.9297 1.2573 0.055 Uiso calc R 1
C C7 -0.0139(6) 0.7448(5) 1.2501(3) 0.0336(10) Uani d . 1
H H7A -0.0946 0.7479 1.2158 0.050 Uiso calc R 1
H H7B -0.0647 0.7538 1.3115 0.050 Uiso calc R 1
H H7C 0.0732 0.6543 1.2386 0.050 Uiso calc R 1
C C8 0.0896(5) 0.6526(4) 1.0542(3) 0.0281(9) Uani d . 1
H H8A 0.0995 0.5981 1.1075 0.034 Uiso calc R 1
H H8B -0.0250 0.6808 1.0491 0.034 Uiso calc R 1
C C9 0.1919(4) 0.5578(4) 0.9776(2) 0.0215(8) Uani d . 1
C C10 0.1505(4) 0.5771(4) 0.8974(2) 0.0200(8) Uani d . 1
H H10 0.0555 0.6504 0.8908 0.024 Uiso calc R 1
C C11 0.2456(4) 0.4908(4) 0.8263(2) 0.0182(7) Uani d . 1
C C12 0.3822(5) 0.3825(4) 0.8373(3) 0.0245(8) Uani d . 1
H H12 0.4462 0.3210 0.7899 0.029 Uiso calc R 1
C C13 0.4262(5) 0.3631(4) 0.9168(3) 0.0267(9) Uani d . 1
H H13 0.5213 0.2898 0.9233 0.032 Uiso calc R 1
C C14 0.3320(5) 0.4501(4) 0.9872(3) 0.0244(8) Uani d . 1
H H14 0.3626 0.4365 1.0416 0.029 Uiso calc R 1
C C15 0.2030(5) 0.5180(4) 0.7381(2) 0.0230(8) Uani d . 1
H H15A 0.0853 0.5649 0.7452 0.028 Uiso calc R 1
H H15B 0.2305 0.4261 0.7069 0.028 Uiso calc R 1
C C16 0.2921(4) 0.6108(4) 0.6849(2) 0.0193(7) Uani d . 1
C C17 0.2797(4) 0.6721(4) 0.6087(2) 0.0194(7) Uani d . 1
C C18 0.4898(4) 0.7414(4) 0.6372(2) 0.0211(8) Uani d . 1
C C19 0.1713(5) 0.6716(4) 0.5460(2) 0.0226(8) Uani d . 1
C C20 0.0880(6) 0.8264(5) 0.5248(3) 0.0393(11) Uani d . 1
H H20A 0.0201 0.8782 0.5776 0.059 Uiso calc R 1
H H20B 0.0209 0.8277 0.4828 0.059 Uiso calc R 1
H H20C 0.1700 0.8717 0.5004 0.059 Uiso calc R 1
C C21 0.2753(5) 0.5883(5) 0.4639(3) 0.0318(9) Uani d . 1
H H21A 0.3551 0.6347 0.4371 0.048 Uiso calc R 1
H H21B 0.2064 0.5859 0.4236 0.048 Uiso calc R 1
H H21C 0.3311 0.4911 0.4785 0.048 Uiso calc R 1
C C22 0.0409(5) 0.6038(5) 0.5842(3) 0.0368(11) Uani d . 1
H H22A 0.0917 0.5035 0.5950 0.055 Uiso calc R 1
H H22B -0.0304 0.6113 0.5437 0.055 Uiso calc R 1
H H22C -0.0222 0.6532 0.6387 0.055 Uiso calc R 1
N N1 0.1818(4) 0.9832(3) 1.10288(19) 0.0204(6) Uani d . 1
H H1A 0.1822 1.0465 1.1402 0.024 Uiso calc R 1
N N2 0.2944(4) 1.0916(3) 0.9839(2) 0.0284(8) Uani d . 1
H H2A 0.2988 1.1597 1.0163 0.034 Uiso calc R 1
H H2B 0.3290 1.0906 0.9277 0.034 Uiso calc R 1
N N3 0.3936(4) 0.7450(3) 0.58320(19) 0.0193(6) Uani d . 1
H H3A 0.4003 0.7903 0.5344 0.023 Uiso calc R 1
N N4 0.6064(4) 0.8003(3) 0.6226(2) 0.0269(7) Uani d . 1
H H4A 0.6239 0.8455 0.5745 0.032 Uiso calc R 1
H H4B 0.6666 0.7943 0.6610 0.032 Uiso calc R 1
O O1W 0.4233(4) 1.0337(3) 0.80968(19) 0.0356(7) Uani d D 1
H H1B 0.432(5) 1.054(5) 0.7559(10) 0.043 Uiso d D 1
H H1C 0.513(3) 0.971(4) 0.814(2) 0.043 Uiso d D 1

loop_
_atom_site_aniso_label
_atom_site_aniso_U_11
_atom_site_aniso_U_22
_atom_site_aniso_U_33
_atom_site_aniso_U_12
_atom_site_aniso_U_13
_atom_site_aniso_U_23
Br1 0.0306(2) 0.0268(2) 0.0245(2) -0.01054(17) -0.01016(16) -0.00086(15)
Br2 0.0494(3) 0.0318(2) 0.0241(2) -0.0117(2) 0.00306(19) 0.00451(17)
S1 0.0337(5) 0.0247(5) 0.0150(4) -0.0140(4) -0.0037(4) 0.0005(4)
S2 0.0254(5) 0.0225(4) 0.0181(4) -0.0113(4) -0.0083(4) 0.0029(3)
C1 0.0217(19) 0.0184(17) 0.0213(19) -0.0062(15) -0.0059(15) 0.0018(14)
C2 0.0203(18) 0.0198(17) 0.0158(17) -0.0053(15) -0.0052(14) -0.0011(14)
C3 0.0233(19) 0.0264(19) 0.0134(17) -0.0107(16) -0.0053(14) 0.0050(14)
C4 0.024(2) 0.028(2) 0.0159(18) -0.0114(16) -0.0016(15) 0.0003(15)
C5 0.033(2) 0.035(2) 0.024(2) -0.0055(19) -0.0003(17) -0.0074(17)
C6 0.033(2) 0.059(3) 0.020(2) -0.017(2) -0.0093(18) 0.009(2)
C7 0.049(3) 0.037(2) 0.018(2) -0.024(2) 0.0030(18) -0.0007(17)
C8 0.036(2) 0.027(2) 0.023(2) -0.0152(18) -0.0002(17) -0.0008(16)
C9 0.025(2) 0.0196(18) 0.0246(19) -0.0163(16) -0.0022(16) 0.0018(15)
C10 0.0200(18) 0.0158(17) 0.0247(19) -0.0071(15) -0.0040(15) 0.0030(14)
C11 0.0250(19) 0.0178(17) 0.0157(17) -0.0124(15) -0.0047(15) 0.0022(13)
C12 0.025(2) 0.0180(18) 0.029(2) -0.0059(16) -0.0005(16) -0.0035(15)
C13 0.027(2) 0.0209(19) 0.036(2) -0.0083(16) -0.0126(18) 0.0084(16)
C14 0.033(2) 0.0241(19) 0.025(2) -0.0180(17) -0.0120(17) 0.0107(16)
C15 0.028(2) 0.0255(19) 0.0192(19) -0.0127(16) -0.0061(16) 0.0005(15)
C16 0.0208(18) 0.0202(18) 0.0171(17) -0.0050(15) -0.0060(14) -0.0023(14)
C17 0.0186(18) 0.0173(17) 0.0206(18) -0.0036(14) -0.0027(15) -0.0033(14)
C18 0.0218(19) 0.0186(17) 0.0194(18) -0.0027(15) -0.0026(15) 0.0011(14)
C19 0.026(2) 0.0261(19) 0.0170(18) -0.0064(16) -0.0087(15) -0.0010(15)
C20 0.044(3) 0.029(2) 0.038(3) 0.006(2) -0.022(2) -0.0026(19)
C21 0.033(2) 0.035(2) 0.026(2) -0.0091(19) -0.0047(18) -0.0092(18)
C22 0.033(2) 0.062(3) 0.023(2) -0.021(2) -0.0126(18) 0.001(2)
N1 0.0249(16) 0.0202(15) 0.0178(15) -0.0091(13) -0.0041(13) -0.0023(12)
N2 0.039(2) 0.0273(17) 0.0233(17) -0.0194(16) -0.0014(15) 0.0008(14)
N3 0.0250(16) 0.0194(15) 0.0151(15) -0.0075(13) -0.0072(13) 0.0025(12)
N4 0.0320(19) 0.0346(19) 0.0218(17) -0.0197(16) -0.0089(14) 0.0063(14)
O1W 0.0374(18) 0.0344(17) 0.0258(15) -0.0018(14) -0.0016(13) 0.0029(13)

loop_
_atom_type_symbol
_atom_type_description
_atom_type_scat_dispersion_real
_atom_type_scat_dispersion_imag
_atom_type_scat_source
C C 0.0033 0.0016 'International Tables Vol C Tables 4.2.6.8 and 6.1.1.4'
H H 0.0000 0.0000 'International Tables Vol C Tables 4.2.6.8 and 6.1.1.4'
N N 0.0061 0.0033 'International Tables Vol C Tables 4.2.6.8 and 6.1.1.4'
O O 0.0106 0.0060 'International Tables Vol C Tables 4.2.6.8 and 6.1.1.4'
S S 0.1246 0.1234 'International Tables Vol C Tables 4.2.6.8 and 6.1.1.4'
Br Br -0.2901 2.4595 'International Tables Vol C Tables 4.2.6.8 and 6.1.1.4'

loop_
_geom_angle_atom_site_label_1
_geom_angle_atom_site_label_2
_geom_angle_atom_site_label_3
_geom_angle
C1 S1 C3 90.67(17)
C18 S2 C16 90.78(18)
N2 C1 N1 124.8(3)
N2 C1 S1 125.2(3)
N1 C1 S1 110.0(3)
C3 C2 N1 111.1(3)
C3 C2 C4 133.6(3)
N1 C2 C4 115.3(3)
C2 C3 C8 132.8(3)
C2 C3 S1 111.1(3)
C8 C3 S1 116.1(3)
C2 C4 C7 113.0(3)
C2 C4 C5 108.3(3)
C7 C4 C5 108.4(3)
C2 C4 C6 108.4(3)
C7 C4 C6 108.8(3)
C5 C4 C6 109.8(3)
C4 C5 H5A 109.5
C4 C5 H5B 109.5
H5A C5 H5B 109.5
C4 C5 H5C 109.5
H5A C5 H5C 109.5
H5B C5 H5C 109.5
C4 C6 H6A 109.5
C4 C6 H6B 109.5
H6A C6 H6B 109.5
C4 C6 H6C 109.5
H6A C6 H6C 109.5
H6B C6 H6C 109.5
C4 C7 H7A 109.5
C4 C7 H7B 109.5
H7A C7 H7B 109.5
C4 C7 H7C 109.5
H7A C7 H7C 109.5
H7B C7 H7C 109.5
C9 C8 C3 113.2(3)
C9 C8 H8A 108.9
C3 C8 H8A 108.9
C9 C8 H8B 108.9
C3 C8 H8B 108.9
H8A C8 H8B 107.8
C10 C9 C14 119.3(3)
C10 C9 C8 121.1(3)
C14 C9 C8 119.7(4)
C9 C10 C11 121.3(3)
C9 C10 H10 119.4
C11 C10 H10 119.4
C12 C11 C10 118.8(3)
C12 C11 C15 120.6(3)
C10 C11 C15 120.6(3)
C13 C12 C11 120.5(4)
C13 C12 H12 119.7
C11 C12 H12 119.7
C12 C13 C14 120.4(4)
C12 C13 H13 119.8
C14 C13 H13 119.8
C13 C14 C9 119.7(4)
C13 C14 H14 120.2
C9 C14 H14 120.2
C11 C15 C16 112.0(3)
C11 C15 H15A 109.2
C16 C15 H15A 109.2
C11 C15 H15B 109.2
C16 C15 H15B 109.2
H15A C15 H15B 107.9
C17 C16 C15 132.2(3)
C17 C16 S2 110.9(3)
C15 C16 S2 116.9(3)
C16 C17 N3 111.6(3)
C16 C17 C19 131.8(3)
N3 C17 C19 116.6(3)
N4 C18 N3 124.1(3)
N4 C18 S2 125.1(3)
N3 C18 S2 110.8(3)
C17 C19 C22 112.0(3)
C17 C19 C21 108.8(3)
C22 C19 C21 109.0(3)
C17 C19 C20 108.5(3)
C22 C19 C20 108.4(4)
C21 C19 C20 110.2(3)
C19 C20 H20A 109.5
C19 C20 H20B 109.5
H20A C20 H20B 109.5
C19 C20 H20C 109.5
H20A C20 H20C 109.5
H20B C20 H20C 109.5
C19 C21 H21A 109.5
C19 C21 H21B 109.5
H21A C21 H21B 109.5
C19 C21 H21C 109.5
H21A C21 H21C 109.5
H21B C21 H21C 109.5
C19 C22 H22A 109.5
C19 C22 H22B 109.5
H22A C22 H22B 109.5
C19 C22 H22C 109.5
H22A C22 H22C 109.5
H22B C22 H22C 109.5
C1 N1 C2 117.1(3)
C1 N1 H1A 121.4
C2 N1 H1A 121.4
C1 N2 H2A 120.0
C1 N2 H2B 120.0
H2A N2 H2B 120.0
C18 N3 C17 115.9(3)
C18 N3 H3A 122.0
C17 N3 H3A 122.0
C18 N4 H4A 120.0
C18 N4 H4B 120.0
H4A N4 H4B 120.0
H1B O1W H1C 106(4)

loop_
_geom_bond_atom_site_label_1
_geom_bond_atom_site_label_2
_geom_bond_distance
S1 C1 1.730(4)
S1 C3 1.775(4)
S2 C18 1.717(4)
S2 C16 1.765(4)
C1 N2 1.312(5)
C1 N1 1.322(5)
C2 C3 1.344(5)
C2 N1 1.406(5)
C2 C4 1.519(5)
C3 C8 1.515(5)
C4 C7 1.524(5)
C4 C5 1.532(5)
C4 C6 1.535(6)
C5 H5A 0.9800
C5 H5B 0.9800
C5 H5C 0.9800
C6 H6A 0.9800
C6 H6B 0.9800
C6 H6C 0.9800
C7 H7A 0.9800
C7 H7B 0.9800
C7 H7C 0.9800
C8 C9 1.511(5)
C8 H8A 0.9900
C8 H8B 0.9900
C9 C10 1.386(5)
C9 C14 1.398(5)
C10 C11 1.395(5)
C10 H10 0.9500
C11 C12 1.387(5)
C11 C15 1.517(5)
C12 C13 1.386(6)
C12 H12 0.9500
C13 C14 1.389(6)
C13 H13 0.9500
C14 H14 0.9500
C15 C16 1.518(5)
C15 H15A 0.9900
C15 H15B 0.9900
C16 C17 1.341(5)
C17 N3 1.407(5)
C17 C19 1.524(5)
C18 N4 1.320(5)
C18 N3 1.324(5)
C19 C22 1.527(6)
C19 C21 1.530(5)
C19 C20 1.540(5)
C20 H20A 0.9800
C20 H20B 0.9800
C20 H20C 0.9800
C21 H21A 0.9800
C21 H21B 0.9800
C21 H21C 0.9800
C22 H22A 0.9800
C22 H22B 0.9800
C22 H22C 0.9800
N1 H1A 0.8800
N2 H2A 0.8800
N2 H2B 0.8800
N3 H3A 0.8800
N4 H4A 0.8800
N4 H4B 0.8800
O1W H1B 0.860(10)
O1W H1C 0.86(3)

loop_
_geom_hbond_atom_site_label_D
_geom_hbond_atom_site_label_H
_geom_hbond_atom_site_label_A
_geom_hbond_site_symmetry_A
_geom_hbond_distance_DH
_geom_hbond_distance_HA
_geom_hbond_distance_DA
_geom_hbond_angle_DHA
N1 H1A Br1 . 0.88 2.45 3.266(3) 155.1
N2 H2A Br1 . 0.88 2.78 3.523(3) 142.8
N2 H2B O1W . 0.88 1.91 2.770(4) 164.4
N3 H3A Br2 . 0.88 2.46 3.268(3) 152.7
N4 H4B Br1 2_677 0.88 2.63 3.456(3) 156.9
O1W H1B Br2 2_676 0.860(10) 2.563(13) 3.413(3) 170(4)
O1W H1C Br1 2_677 0.86(3) 2.47(4) 3.315(3) 167(4)

loop_
_geom_torsion_atom_site_label_1
_geom_torsion_atom_site_label_2
_geom_torsion_atom_site_label_3
_geom_torsion_atom_site_label_4
_geom_torsion
C3 S1 C1 N2 -179.9(4)
C3 S1 C1 N1 0.8(3)
N1 C2 C3 C8 -178.6(4)
C4 C2 C3 C8 -0.3(8)
N1 C2 C3 S1 -0.2(4)
C4 C2 C3 S1 178.0(3)
C1 S1 C3 C2 -0.3(3)
C1 S1 C3 C8 178.4(3)
C3 C2 C4 C7 -0.9(6)
N1 C2 C4 C7 177.3(3)
C3 C2 C4 C5 -121.0(5)
N1 C2 C4 C5 57.2(4)
C3 C2 C4 C6 119.9(5)
N1 C2 C4 C6 -61.9(4)
C2 C3 C8 C9 -153.1(4)
S1 C3 C8 C9 28.6(5)
C3 C8 C9 C10 -88.1(4)
C3 C8 C9 C14 91.0(4)
C14 C9 C10 C11 0.2(5)
C8 C9 C10 C11 179.3(3)
C9 C10 C11 C12 1.2(5)
C9 C10 C11 C15 -176.9(3)
C10 C11 C12 C13 -2.0(5)
C15 C11 C12 C13 176.2(3)
C11 C12 C13 C14 1.4(6)
C12 C13 C14 C9 0.0(6)
C10 C9 C14 C13 -0.8(5)
C8 C9 C14 C13 -179.9(3)
C12 C11 C15 C16 -84.1(4)
C10 C11 C15 C16 94.0(4)
C11 C15 C16 C17 -172.4(4)
C11 C15 C16 S2 9.0(4)
C18 S2 C16 C17 -1.1(3)
C18 S2 C16 C15 177.8(3)
C15 C16 C17 N3 -177.7(4)
S2 C16 C17 N3 0.9(4)
C15 C16 C17 C19 -0.1(7)
S2 C16 C17 C19 178.6(3)
C16 S2 C18 N4 -177.6(3)
C16 S2 C18 N3 1.0(3)
C16 C17 C19 C22 8.7(6)
N3 C17 C19 C22 -173.8(3)
C16 C17 C19 C21 -111.9(4)
N3 C17 C19 C21 65.6(4)
C16 C17 C19 C20 128.3(4)
N3 C17 C19 C20 -54.2(4)
N2 C1 N1 C2 179.5(4)
S1 C1 N1 C2 -1.1(4)
C3 C2 N1 C1 0.9(5)
C4 C2 N1 C1 -177.7(3)
N4 C18 N3 C17 178.0(3)
S2 C18 N3 C17 -0.6(4)
C16 C17 N3 C18 -0.2(4)
C19 C17 N3 C18 -178.2(3)

loop_
_cod_related_entry_id
_cod_related_entry_database
_cod_related_entry_code
1 ChemSpider 21124791
